data_7022802
loop_
_publ_author_name
'Lastra-Barreira, Beatriz'
'D\'iez, Josefina'
'Crochet, Pascale'
'Fern\'andez, Israel'

_publ_section_title
;
 Functionalized arene-ruthenium(II) complexes: dangling vs. tethering side
 chain.
;
_journal_issue 15
_journal_name_full 'Dalton transactions (Cambridge, England : 2003)'
_journal_page_first 5412
_journal_page_last 5420
_journal_paper_doi 10.1039/c3dt33051f
_journal_volume 42
_journal_year 2013
_chemical_compound_source synthesis
_chemical_formula_moiety 'C52 H50 Cl3 O4 P2 Ru2, F6 Sb, 2(C4 H10 O)'
_chemical_formula_sum 'C60 H70 Cl3 F6 O6 P2 Ru2 Sb'
_chemical_formula_weight 1493.34
_chemical_name_systematic
;
?
;
_space_group_IT_number 15
_symmetry_cell_setting monoclinic
_symmetry_Int_Tables_number 15
_symmetry_space_group_name_Hall '-C 2yc'
_symmetry_space_group_name_H-M 'C 1 2/c 1'
_atom_sites_solution_hydrogens geom
_atom_sites_solution_primary direct
_atom_sites_solution_secondary difmap
_audit_creation_method SHELXL-97
_cell_angle_alpha 90.00
_cell_angle_beta 114.850(4)
_cell_angle_gamma 90.00
_cell_formula_units_Z 4
_cell_length_a 31.3423(11)
_cell_length_b 14.4711(7)
_cell_length_c 15.0960(5)
_cell_measurement_reflns_used 6905
_cell_measurement_temperature 100(2)
_cell_measurement_theta_max 66.6755
_cell_measurement_theta_min 3.1060
_cell_volume 6213.0(5)
_computing_cell_refinement
;
CrysAlis RED, Oxford Diffraction Ltd.,
Version 1.171.32.37 (release 24-10-2008 CrysAlis171 .NET)
(compiled Oct 24 2008,09:44:38)
;
_computing_data_collection
;
CrysAlis CCD, Oxford Diffraction Ltd.,
Version 1.171.32.37 (release 24-10-2008 CrysAlis171 .NET)
(compiled Oct 24 2008,09:44:38)
;
_computing_data_reduction
;
CrysAlis RED, Oxford Diffraction Ltd.,
Version 1.171.32.37 (release 24-10-2008 CrysAlis171 .NET)
(compiled Oct 24 2008,09:44:38)
;
_computing_molecular_graphics 'PLATON (Spek, 2007)'
_computing_publication_material 'WinGX publication routines (Farrugia, 1999)'
_computing_structure_refinement 'SHELXL-97 (Sheldrick, 2008)'
_computing_structure_solution 'DIRDIF-99 (Beurskens, 1999)'
_diffrn_ambient_temperature 100(2)
_diffrn_detector_area_resol_mean 16.0827
_diffrn_measured_fraction_theta_full 0.992
_diffrn_measured_fraction_theta_max 0.992
_diffrn_measurement_device
;
165 mm Onyx CCD detector in \k-geometry diffractometer
;
_diffrn_measurement_device_type
;
Oxford Diffraction Xcalibur Nova
;
_diffrn_measurement_method '\f and \w scans'
_diffrn_radiation_monochromator graphite
_diffrn_radiation_source 'Nova (Cu) X-ray Source'
_diffrn_radiation_type CuK\a
_diffrn_radiation_wavelength 1.54184
_diffrn_reflns_av_R_equivalents 0.0401
_diffrn_reflns_av_unetI/netI 0.0427
_diffrn_reflns_limit_h_max 36
_diffrn_reflns_limit_h_min -37
_diffrn_reflns_limit_k_max 15
_diffrn_reflns_limit_k_min -17
_diffrn_reflns_limit_l_max 18
_diffrn_reflns_limit_l_min -15
_diffrn_reflns_number 17101
_diffrn_reflns_theta_full 66.98
_diffrn_reflns_theta_max 66.98
_diffrn_reflns_theta_min 3.11
_exptl_absorpt_coefficient_mu 9.543
_exptl_absorpt_correction_T_max 1.00000
_exptl_absorpt_correction_T_min 0.32744
_exptl_absorpt_correction_type multi-scan
_exptl_absorpt_process_details
;
CrysAlis RED, Oxford Diffraction Ltd.,
Version 1.171.32.37 (release 24-10-2008 CrysAlis171 .NET)
(compiled Oct 24 2008,09:44:38)
Empirical absorption correction using spherical harmonics,
implemented in SCALE3 ABSPACK scaling algorithm.
;
_exptl_crystal_colour Yellow
_exptl_crystal_density_diffrn 1.597
_exptl_crystal_density_method 'not measured'
_exptl_crystal_description prism
_exptl_crystal_F_000 3008
_exptl_crystal_size_max 0.316
_exptl_crystal_size_mid 0.085
_exptl_crystal_size_min 0.037
_refine_diff_density_max 1.885
_refine_diff_density_min -2.202
_refine_diff_density_rms 0.114
_refine_ls_extinction_method none
_refine_ls_goodness_of_fit_ref 1.027
_refine_ls_hydrogen_treatment constr
_refine_ls_matrix_type full
_refine_ls_number_parameters 341
_refine_ls_number_reflns 5479
_refine_ls_number_restraints 0
_refine_ls_restrained_S_all 1.027
_refine_ls_R_factor_all 0.0526
_refine_ls_R_factor_gt 0.0423
_refine_ls_shift/su_max 0.001
_refine_ls_shift/su_mean 0.000
_refine_ls_structure_factor_coef Fsqd
_refine_ls_weighting_details 'calc w=1/[\s^2^(Fo^2^)+(0.0805P)^2^+0.0000P] where P=(Fo^2^+2Fc^2^)/3'
_refine_ls_weighting_scheme calc
_refine_ls_wR_factor_gt 0.1165
_refine_ls_wR_factor_ref 0.1206
_reflns_number_gt 4378
_reflns_number_total 5479
_reflns_threshold_expression >2\s(I)
_cod_data_source_file c3dt33051f.txt
_cod_data_source_block 3
_cod_depositor_comments
;
The following automatic conversions were performed:

'_symmetry_cell_setting' value 'Monoclinic' changed to 'monoclinic'
according to /home/saulius/struct/CIF-dictionaries/cif_core.dic
dictionary named 'cif_core.dic' version 2.4.2 from 2011-04-26.

Automatic conversion script
Id: cif_fix_values 1891 2012-01-12 08:04:46Z andrius 
;
_cod_original_cell_volume 6213.0(4)
_cod_original_sg_symbol_H-M 'C 2/c'
_cod_database_code 7022802

loop_
_symmetry_equiv_pos_as_xyz
'x, y, z'
'-x, y, -z+1/2'
'x+1/2, y+1/2, z'
'-x+1/2, y+1/2, -z+1/2'
'-x, -y, -z'
'x, -y, z-1/2'
'-x+1/2, -y+1/2, -z'
'x+1/2, -y+1/2, z-1/2'

loop_
_atom_site_label
_atom_site_type_symbol
_atom_site_fract_x
_atom_site_fract_y
_atom_site_fract_z
_atom_site_U_iso_or_equiv
_atom_site_adp_type
_atom_site_occupancy
_atom_site_symmetry_multiplicity
_atom_site_calc_flag
_atom_site_refinement_flags
C1 C 0.10690(17) 0.0229(4) 0.7168(4) 0.0373(11) Uani 1 1 d .
H1 H 0.1174 -0.0252 0.6903 0.045 Uiso 1 1 calc R
C25 C 0.2133(2) -0.2183(5) 0.8423(4) 0.0570(17) Uani 1 1 d .
H25 H 0.2458 -0.2250 0.8733 0.068 Uiso 1 1 calc R
C6 C 0.06129(16) 0.0570(4) 0.6693(3) 0.0335(11) Uani 1 1 d .
H6 H 0.0402 0.0270 0.6136 0.040 Uiso 1 1 calc R
C5 C 0.04602(16) 0.1365(4) 0.7036(3) 0.0343(11) Uani 1 1 d .
H5 H 0.0157 0.1592 0.6694 0.041 Uiso 1 1 calc R
C4 C 0.07675(17) 0.1795(4) 0.7883(4) 0.0362(11) Uani 1 1 d .
C3 C 0.12167(16) 0.1391(4) 0.8459(4) 0.0395(12) Uani 1 1 d .
H3 H 0.1404 0.1620 0.9077 0.047 Uiso 1 1 calc R
C2 C 0.13696(16) 0.0642(4) 0.8075(4) 0.0408(13) Uani 1 1 d .
H2 H 0.1672 0.0412 0.8417 0.049 Uiso 1 1 calc R
C7 C 0.0874(3) 0.3017(5) 0.9027(6) 0.0690(8) Uani 1 1 d .
H7A H 0.1168 0.3216 0.9019 0.083 Uiso 1 1 calc R
H7B H 0.0943 0.2622 0.9590 0.083 Uiso 1 1 calc R
C8 C 0.0585(3) 0.3836(5) 0.9059(6) 0.0690(8) Uani 1 1 d .
H8A H 0.0301 0.3621 0.9102 0.083 Uiso 1 1 calc R
H8B H 0.0763 0.4199 0.9638 0.083 Uiso 1 1 calc R
C26 C 0.18942(19) -0.1786(4) 0.8923(4) 0.0460(14) Uani 1 1 d .
H26 H 0.2060 -0.1582 0.9562 0.055 Uiso 1 1 calc R
C12 C 0.21920(18) -0.0740(5) 1.2197(4) 0.0513(17) Uani 1 1 d .
H12 H 0.2423 -0.0671 1.2830 0.062 Uiso 1 1 calc R
C19 C 0.0055(2) -0.2371(4) 0.9601(4) 0.0440(13) Uani 1 1 d .
H19 H -0.0147 -0.2199 0.9880 0.053 Uiso 1 1 calc R
C16 C 0.0664(2) -0.2885(4) 0.8796(5) 0.0514(14) Uani 1 1 d .
H16 H 0.0870 -0.3066 0.8530 0.062 Uiso 1 1 calc R
C18 C 0.0041(2) -0.3267(4) 0.9252(4) 0.0543(15) Uani 1 1 d .
H18 H -0.0172 -0.3694 0.9291 0.065 Uiso 1 1 calc R
C10 C 0.17446(17) -0.0129(5) 1.0601(4) 0.0435(13) Uani 1 1 d .
H10 H 0.1674 0.0357 1.0160 0.052 Uiso 1 1 calc R
C21 C 0.14117(18) -0.1693(4) 0.8473(4) 0.0401(12) Uani 1 1 d .
C23 C 0.1406(3) -0.2384(5) 0.7019(4) 0.0620(19) Uani 1 1 d .
H23 H 0.1241 -0.2588 0.6380 0.074 Uiso 1 1 calc R
C17 C 0.0343(3) -0.3514(5) 0.8853(5) 0.0639(18) Uani 1 1 d .
H17 H 0.0333 -0.4111 0.8617 0.077 Uiso 1 1 calc R
C20 C 0.03683(18) -0.1738(4) 0.9531(3) 0.0358(11) Uani 1 1 d .
H20 H 0.0371 -0.1137 0.9753 0.043 Uiso 1 1 calc R
C11 C 0.20935(18) -0.0017(5) 1.1555(4) 0.0514(16) Uani 1 1 d .
H11 H 0.2255 0.0539 1.1747 0.062 Uiso 1 1 calc R
C9 C 0.15082(15) -0.0943(4) 1.0318(3) 0.0381(12) Uani 1 1 d .
C15 C 0.06807(16) -0.1988(4) 0.9133(3) 0.0356(11) Uani 1 1 d .
C14 C 0.16103(17) -0.1673(5) 1.0975(4) 0.0436(13) Uani 1 1 d .
H14 H 0.1449 -0.2229 1.0782 0.052 Uiso 1 1 calc R
C22 C 0.1166(2) -0.1991(5) 0.7508(4) 0.0521(15) Uani 1 1 d .
H22 H 0.0841 -0.1923 0.7197 0.063 Uiso 1 1 calc R
C24 C 0.1890(2) -0.2479(5) 0.7468(5) 0.0624(19) Uani 1 1 d .
H24 H 0.2051 -0.2737 0.7132 0.075 Uiso 1 1 calc R
C13 C 0.19547(18) -0.1567(5) 1.1921(4) 0.0487(15) Uani 1 1 d .
H13 H 0.2025 -0.2051 1.2364 0.058 Uiso 1 1 calc R
C27 C 0.6736(4) 0.9651(8) 0.4967(10) 0.128(5) Uani 1 1 d .
H27A H 0.6758 1.0270 0.5211 0.191 Uiso 1 1 calc R
H27B H 0.6989 0.9286 0.5421 0.191 Uiso 1 1 calc R
H27C H 0.6441 0.9385 0.4885 0.191 Uiso 1 1 calc R
C28 C 0.6768(4) 0.9670(9) 0.3965(9) 0.118(4) Uani 1 1 d .
H28A H 0.7049 0.9999 0.4033 0.141 Uiso 1 1 calc R
H28B H 0.6790 0.9042 0.3763 0.141 Uiso 1 1 calc R
C29 C 0.6370(4) 1.0242(9) 0.2245(9) 0.118(2) Uani 1 1 d .
H29A H 0.6673 1.0480 0.2322 0.142 Uiso 1 1 calc R
H29B H 0.6321 0.9652 0.1911 0.142 Uiso 1 1 calc R
C30 C 0.6007(4) 1.0874(11) 0.1667(8) 0.145(6) Uani 1 1 d .
H30A H 0.5708 1.0644 0.1600 0.218 Uiso 1 1 calc R
H30B H 0.6006 1.0936 0.1033 0.218 Uiso 1 1 calc R
H30C H 0.6064 1.1467 0.1983 0.218 Uiso 1 1 calc R
Cl2 Cl 0.05940(3) 0.06622(8) 0.95995(7) 0.0284(2) Uani 1 1 d .
Cl1 Cl 0.0000 -0.06236(11) 0.7500 0.0259(3) Uani 1 2 d S
F1 F 0.29544(12) 0.2054(3) 0.1187(2) 0.0627(10) Uani 1 1 d .
F2 F 0.23851(12) 0.1290(3) -0.0493(2) 0.0597(9) Uani 1 1 d .
F3 F 0.20349(12) 0.2351(3) 0.0454(3) 0.0677(12) Uani 1 1 d .
O1 O 0.0592(2) 0.2537(3) 0.8147(4) 0.0690(8) Uani 1 1 d .
O2 O 0.0462(2) 0.4399(3) 0.8222(4) 0.0690(8) Uani 1 1 d .
H2A H 0.0700 0.4540 0.8155 0.103 Uiso 1 1 calc R
O3 O 0.6372(3) 1.0103(6) 0.3247(7) 0.118(2) Uani 1 1 d .
P1 P 0.10791(4) -0.11005(10) 0.90485(8) 0.0328(3) Uani 1 1 d .
Ru1 Ru 0.072937(10) 0.02453(3) 0.81905(2) 0.02570(12) Uani 1 1 d .
Sb1 Sb 0.2500 0.2500 0.0000 0.04463(17) Uani 1 2 d S

loop_
_atom_site_aniso_label
_atom_site_aniso_U_11
_atom_site_aniso_U_22
_atom_site_aniso_U_33
_atom_site_aniso_U_23
_atom_site_aniso_U_13
_atom_site_aniso_U_12
C1 0.026(2) 0.059(3) 0.033(2) 0.000(2) 0.018(2) -0.003(2)
C25 0.043(3) 0.090(5) 0.044(3) 0.017(3) 0.025(3) 0.030(3)
C6 0.028(2) 0.050(3) 0.025(2) 0.003(2) 0.0132(18) -0.007(2)
C5 0.028(2) 0.044(3) 0.031(2) 0.006(2) 0.0116(19) -0.007(2)
C4 0.036(2) 0.044(3) 0.032(2) 0.003(2) 0.017(2) -0.006(2)
C3 0.028(2) 0.061(4) 0.029(2) -0.001(2) 0.0115(19) -0.014(2)
C2 0.020(2) 0.067(4) 0.036(3) 0.008(3) 0.0123(19) -0.009(2)
C7 0.091(2) 0.0539(16) 0.0669(17) -0.0093(13) 0.0377(16) -0.0120(15)
C8 0.091(2) 0.0539(16) 0.0669(17) -0.0093(13) 0.0377(16) -0.0120(15)
C26 0.039(3) 0.067(4) 0.038(3) 0.012(3) 0.022(2) 0.026(3)
C12 0.026(2) 0.103(5) 0.024(2) 0.005(3) 0.010(2) 0.019(3)
C19 0.059(3) 0.041(3) 0.039(3) -0.001(2) 0.027(3) -0.007(3)
C16 0.060(4) 0.043(3) 0.059(4) -0.001(3) 0.033(3) 0.013(3)
C18 0.077(4) 0.042(3) 0.048(3) 0.001(3) 0.030(3) -0.008(3)
C10 0.024(2) 0.075(4) 0.030(3) 0.007(3) 0.010(2) 0.008(2)
C21 0.036(3) 0.055(3) 0.032(2) 0.005(2) 0.017(2) 0.018(2)
C23 0.072(4) 0.080(5) 0.031(3) 0.006(3) 0.017(3) 0.035(4)
C17 0.091(5) 0.034(3) 0.072(4) -0.005(3) 0.039(4) 0.007(3)
C20 0.042(3) 0.036(3) 0.031(2) 0.001(2) 0.017(2) 0.001(2)
C11 0.026(3) 0.092(5) 0.031(3) -0.003(3) 0.007(2) 0.003(3)
C9 0.022(2) 0.069(4) 0.024(2) 0.005(2) 0.0105(18) 0.012(2)
C15 0.034(2) 0.039(3) 0.029(2) 0.002(2) 0.0085(19) 0.011(2)
C14 0.030(2) 0.069(4) 0.036(3) 0.008(3) 0.018(2) 0.020(2)
C22 0.046(3) 0.072(4) 0.036(3) 0.002(3) 0.015(2) 0.030(3)
C24 0.065(4) 0.080(5) 0.057(4) 0.019(3) 0.040(3) 0.043(4)
C13 0.033(3) 0.084(5) 0.031(3) 0.015(3) 0.016(2) 0.026(3)
C27 0.099(8) 0.114(10) 0.148(12) 0.021(8) 0.031(8) -0.033(7)
C28 0.115(9) 0.120(10) 0.123(9) 0.022(8) 0.055(8) 0.027(7)
C29 0.117(5) 0.129(6) 0.128(5) 0.002(4) 0.070(5) 0.019(4)
C30 0.119(9) 0.239(18) 0.072(6) 0.031(9) 0.035(6) 0.065(11)
Cl2 0.0224(5) 0.0379(6) 0.0246(5) -0.0012(4) 0.0096(4) -0.0011(4)
Cl1 0.0178(6) 0.0322(8) 0.0261(7) 0.000 0.0076(5) 0.000
F1 0.0489(19) 0.091(3) 0.0336(16) -0.0130(18) 0.0027(13) -0.0138(19)
F2 0.0508(19) 0.070(2) 0.0469(18) -0.0186(17) 0.0097(15) -0.0185(17)
F3 0.0437(18) 0.122(4) 0.0466(19) -0.022(2) 0.0279(16) -0.029(2)
O1 0.091(2) 0.0539(16) 0.0669(17) -0.0093(13) 0.0377(16) -0.0120(15)
O2 0.091(2) 0.0539(16) 0.0669(17) -0.0093(13) 0.0377(16) -0.0120(15)
O3 0.117(5) 0.129(6) 0.128(5) 0.002(4) 0.070(5) 0.019(4)
P1 0.0232(5) 0.0491(8) 0.0263(5) 0.0035(5) 0.0104(4) 0.0105(5)
Ru1 0.01489(18) 0.0391(2) 0.02241(18) 0.00074(13) 0.00713(13) -0.00080(13)
Sb1 0.0295(2) 0.0758(4) 0.0278(2) -0.0146(2) 0.01124(18) -0.0212(2)

loop_
_atom_type_symbol
_atom_type_description
_atom_type_scat_dispersion_real
_atom_type_scat_dispersion_imag
_atom_type_scat_source
C C 0.0181 0.0091 'International Tables Vol C Tables 4.2.6.8 and 6.1.1.4'
H H 0.0000 0.0000 'International Tables Vol C Tables 4.2.6.8 and 6.1.1.4'
Cl Cl 0.3639 0.7018 'International Tables Vol C Tables 4.2.6.8 and 6.1.1.4'
F F 0.0727 0.0534 'International Tables Vol C Tables 4.2.6.8 and 6.1.1.4'
O O 0.0492 0.0322 'International Tables Vol C Tables 4.2.6.8 and 6.1.1.4'
P P 0.2955 0.4335 'International Tables Vol C Tables 4.2.6.8 and 6.1.1.4'
Ru Ru 0.0552 3.2960 'International Tables Vol C Tables 4.2.6.8 and 6.1.1.4'
Sb Sb -0.0562 5.8946 'International Tables Vol C Tables 4.2.6.8 and 6.1.1.4'

loop_
_geom_angle_atom_site_label_1
_geom_angle_atom_site_label_2
_geom_angle_atom_site_label_3
_geom_angle
_geom_angle_site_symmetry_1
_geom_angle_site_symmetry_3
C6 C1 C2 117.8(5) . .
C6 C1 Ru1 70.4(3) . .
C2 C1 Ru1 69.1(3) . .
C6 C1 H1 121.1 . .
C2 C1 H1 121.1 . .
Ru1 C1 H1 132.0 . .
C24 C25 C26 120.6(6) . .
C24 C25 H25 119.7 . .
C26 C25 H25 119.7 . .
C1 C6 C5 121.9(5) . .
C1 C6 Ru1 72.7(3) . .
C5 C6 Ru1 74.5(3) . .
C1 C6 H6 119.1 . .
C5 C6 H6 119.1 . .
Ru1 C6 H6 125.6 . .
C4 C5 C6 119.3(5) . .
C4 C5 Ru1 73.8(3) . .
C6 C5 Ru1 68.2(3) . .
C4 C5 H5 120.3 . .
C6 C5 H5 120.3 . .
Ru1 C5 H5 130.0 . .
O1 C4 C5 114.9(5) . .
O1 C4 C3 124.7(5) . .
C5 C4 C3 120.1(5) . .
O1 C4 Ru1 131.1(4) . .
C5 C4 Ru1 70.9(3) . .
C3 C4 Ru1 66.5(3) . .
C2 C3 C4 118.9(5) . .
C2 C3 Ru1 70.7(3) . .
C4 C3 Ru1 76.4(3) . .
C2 C3 H3 120.5 . .
C4 C3 H3 120.5 . .
Ru1 C3 H3 123.9 . .
C3 C2 C1 121.1(5) . .
C3 C2 Ru1 71.5(3) . .
C1 C2 Ru1 72.8(3) . .
C3 C2 H2 119.4 . .
C1 C2 H2 119.4 . .
Ru1 C2 H2 128.5 . .
O1 C7 C8 105.5(7) . .
O1 C7 H7A 110.6 . .
C8 C7 H7A 110.6 . .
O1 C7 H7B 110.6 . .
C8 C7 H7B 110.6 . .
H7A C7 H7B 108.8 . .
O2 C8 C7 111.5(6) . .
O2 C8 H8A 109.3 . .
C7 C8 H8A 109.3 . .
O2 C8 H8B 109.3 . .
C7 C8 H8B 109.3 . .
H8A C8 H8B 108.0 . .
C21 C26 C25 120.1(6) . .
C21 C26 H26 120.0 . .
C25 C26 H26 120.0 . .
C11 C12 C13 121.1(5) . .
C11 C12 H12 119.4 . .
C13 C12 H12 119.4 . .
C20 C19 C18 120.0(5) . .
C20 C19 H19 120.0 . .
C18 C19 H19 120.0 . .
C17 C16 C15 120.4(5) . .
C17 C16 H16 119.8 . .
C15 C16 H16 119.8 . .
C17 C18 C19 119.5(6) . .
C17 C18 H18 120.3 . .
C19 C18 H18 120.3 . .
C9 C10 C11 120.6(6) . .
C9 C10 H10 119.7 . .
C11 C10 H10 119.7 . .
C26 C21 C22 119.5(5) . .
C26 C21 P1 122.6(4) . .
C22 C21 P1 117.7(4) . .
C22 C23 C24 120.7(6) . .
C22 C23 H23 119.6 . .
C24 C23 H23 119.6 . .
C18 C17 C16 120.8(6) . .
C18 C17 H17 119.6 . .
C16 C17 H17 119.6 . .
C19 C20 C15 120.8(5) . .
C19 C20 H20 119.6 . .
C15 C20 H20 119.6 . .
C12 C11 C10 118.9(7) . .
C12 C11 H11 120.5 . .
C10 C11 H11 120.5 . .
C10 C9 C14 120.1(5) . .
C10 C9 P1 119.9(4) . .
C14 C9 P1 119.9(5) . .
C16 C15 C20 118.4(5) . .
C16 C15 P1 123.4(4) . .
C20 C15 P1 118.1(4) . .
C13 C14 C9 119.7(6) . .
C13 C14 H14 120.1 . .
C9 C14 H14 120.1 . .
C23 C22 C21 120.0(5) . .
C23 C22 H22 120.0 . .
C21 C22 H22 120.0 . .
C23 C24 C25 119.1(5) . .
C23 C24 H24 120.4 . .
C25 C24 H24 120.4 . .
C12 C13 C14 119.6(6) . .
C12 C13 H13 120.2 . .
C14 C13 H13 120.2 . .
C28 C27 H27A 109.5 . .
C28 C27 H27B 109.5 . .
H27A C27 H27B 109.5 . .
C28 C27 H27C 109.5 . .
H27A C27 H27C 109.5 . .
H27B C27 H27C 109.5 . .
O3 C28 C27 111.2(10) . .
O3 C28 H28A 109.4 . .
C27 C28 H28A 109.4 . .
O3 C28 H28B 109.4 . .
C27 C28 H28B 109.4 . .
H28A C28 H28B 108.0 . .
C30 C29 O3 110.9(9) . .
C30 C29 H29A 109.5 . .
O3 C29 H29A 109.5 . .
C30 C29 H29B 109.5 . .
O3 C29 H29B 109.5 . .
H29A C29 H29B 108.0 . .
C29 C30 H30A 109.5 . .
C29 C30 H30B 109.5 . .
H30A C30 H30B 109.5 . .
C29 C30 H30C 109.5 . .
H30A C30 H30C 109.5 . .
H30B C30 H30C 109.5 . .
Ru1 Cl1 Ru1 117.59(6) . 2_556
C4 O1 C7 119.6(6) . .
C8 O2 H2A 109.5 . .
C28 O3 C29 117.2(9) . .
C21 P1 C15 104.3(3) . .
C21 P1 C9 103.9(2) . .
C15 P1 C9 103.6(2) . .
C21 P1 Ru1 110.84(18) . .
C15 P1 Ru1 116.56(15) . .
C9 P1 Ru1 116.2(2) . .
C2 Ru1 C3 37.8(2) . .
C2 Ru1 C6 67.46(18) . .
C3 Ru1 C6 80.09(19) . .
C2 Ru1 C1 38.0(2) . .
C3 Ru1 C1 68.41(19) . .
C6 Ru1 C1 36.93(19) . .
C2 Ru1 C5 78.84(19) . .
C3 Ru1 C5 66.65(18) . .
C6 Ru1 C5 37.3(2) . .
C1 Ru1 C5 66.68(19) . .
C2 Ru1 C4 66.2(2) . .
C3 Ru1 C4 37.16(19) . .
C6 Ru1 C4 65.33(19) . .
C1 Ru1 C4 77.8(2) . .
C5 Ru1 C4 35.25(18) . .
C2 Ru1 P1 91.77(16) . .
C3 Ru1 P1 113.73(15) . .
C6 Ru1 P1 125.97(15) . .
C1 Ru1 P1 97.26(15) . .
C5 Ru1 P1 163.06(13) . .
C4 Ru1 P1 150.42(13) . .
C2 Ru1 Cl2 121.15(15) . .
C3 Ru1 Cl2 90.85(13) . .
C6 Ru1 Cl2 147.51(14) . .
C1 Ru1 Cl2 158.66(14) . .
C5 Ru1 Cl2 110.63(13) . .
C4 Ru1 Cl2 88.69(13) . .
P1 Ru1 Cl2 86.28(4) . .
C2 Ru1 Cl1 147.23(15) . .
C3 Ru1 Cl1 159.45(15) . .
C6 Ru1 Cl1 87.09(12) . .
C1 Ru1 Cl1 109.71(14) . .
C5 Ru1 Cl1 93.50(12) . .
C4 Ru1 Cl1 122.49(13) . .
P1 Ru1 Cl1 86.80(4) . .
Cl2 Ru1 Cl1 91.45(3) . .
F3 Sb1 F3 180.0(3) . 7
F3 Sb1 F1 90.36(17) . .
F3 Sb1 F1 89.64(17) 7 .
F3 Sb1 F1 89.64(17) . 7
F3 Sb1 F1 90.36(17) 7 7
F1 Sb1 F1 180.0(4) . 7
F3 Sb1 F2 89.36(18) . .
F3 Sb1 F2 90.64(18) 7 .
F1 Sb1 F2 89.99(17) . .
F1 Sb1 F2 90.01(17) 7 .
F3 Sb1 F2 90.64(18) . 7
F3 Sb1 F2 89.36(18) 7 7
F1 Sb1 F2 90.01(17) . 7
F1 Sb1 F2 89.99(17) 7 7
F2 Sb1 F2 180.0(2) . 7

loop_
_geom_bond_atom_site_label_1
_geom_bond_atom_site_label_2
_geom_bond_distance
_geom_bond_site_symmetry_2
C1 C6 1.393(7) .
C1 C2 1.426(8) .
C1 Ru1 2.212(5) .
C1 H1 0.9300 .
C25 C24 1.386(10) .
C25 C26 1.390(8) .
C25 H25 0.9300 .
C6 C5 1.424(8) .
C6 Ru1 2.184(4) .
C6 H6 0.9300 .
C5 C4 1.384(7) .
C5 Ru1 2.267(5) .
C5 H5 0.9300 .
C4 O1 1.341(8) .
C4 C3 1.432(7) .
C4 Ru1 2.304(5) .
C3 C2 1.405(8) .
C3 Ru1 2.174(5) .
C3 H3 0.9300 .
C2 Ru1 2.164(4) .
C2 H2 0.9300 .
C7 O1 1.429(9) .
C7 C8 1.504(11) .
C7 H7A 0.9700 .
C7 H7B 0.9700 .
C8 O2 1.414(9) .
C8 H8A 0.9700 .
C8 H8B 0.9700 .
C26 C21 1.379(7) .
C26 H26 0.9300 .
C12 C11 1.371(10) .
C12 C13 1.378(10) .
C12 H12 0.9300 .
C19 C20 1.378(8) .
C19 C18 1.394(8) .
C19 H19 0.9300 .
C16 C17 1.387(10) .
C16 C15 1.388(8) .
C16 H16 0.9300 .
C18 C17 1.364(10) .
C18 H18 0.9300 .
C10 C9 1.362(9) .
C10 C11 1.403(8) .
C10 H10 0.9300 .
C21 C22 1.400(8) .
C21 P1 1.827(5) .
C23 C22 1.380(8) .
C23 C24 1.385(10) .
C23 H23 0.9300 .
C17 H17 0.9300 .
C20 C15 1.395(7) .
C20 H20 0.9300 .
C11 H11 0.9300 .
C9 C14 1.391(8) .
C9 P1 1.835(5) .
C15 P1 1.832(6) .
C14 C13 1.390(8) .
C14 H14 0.9300 .
C22 H22 0.9300 .
C24 H24 0.9300 .
C13 H13 0.9300 .
C27 C28 1.556(15) .
C27 H27A 0.9600 .
C27 H27B 0.9600 .
C27 H27C 0.9600 .
C28 O3 1.406(13) .
C28 H28A 0.9700 .
C28 H28B 0.9700 .
C29 C30 1.436(16) .
C29 O3 1.524(13) .
C29 H29A 0.9700 .
C29 H29B 0.9700 .
C30 H30A 0.9600 .
C30 H30B 0.9600 .
C30 H30C 0.9600 .
Cl2 Ru1 2.4139(10) .
Cl1 Ru1 2.4271(8) .
Cl1 Ru1 2.4271(8) 2_556
F1 Sb1 1.874(3) .
F2 Sb1 1.878(4) .
F3 Sb1 1.866(3) .
O2 H2A 0.8200 .
P1 Ru1 2.3407(13) .
Sb1 F3 1.866(3) 7
Sb1 F1 1.874(3) 7
Sb1 F2 1.878(4) 7

loop_
_geom_torsion_atom_site_label_1
_geom_torsion_atom_site_label_2
_geom_torsion_atom_site_label_3
_geom_torsion_atom_site_label_4
_geom_torsion
_geom_torsion_site_symmetry_1
C2 C1 C6 C5 6.4(7) .
Ru1 C1 C6 C5 58.4(4) .
C2 C1 C6 Ru1 -52.0(4) .
C1 C6 C5 C4 -2.2(7) .
Ru1 C6 C5 C4 55.4(4) .
C1 C6 C5 Ru1 -57.6(4) .
C6 C5 C4 O1 180.0(4) .
Ru1 C5 C4 O1 -127.3(4) .
C6 C5 C4 C3 -6.2(7) .
Ru1 C5 C4 C3 46.5(4) .
C6 C5 C4 Ru1 -52.7(4) .
O1 C4 C3 C2 -176.7(5) .
C5 C4 C3 C2 10.2(7) .
Ru1 C4 C3 C2 58.5(4) .
O1 C4 C3 Ru1 124.8(5) .
C5 C4 C3 Ru1 -48.3(4) .
C4 C3 C2 C1 -5.8(7) .
Ru1 C3 C2 C1 55.6(4) .
C4 C3 C2 Ru1 -61.4(4) .
C6 C1 C2 C3 -2.3(7) .
Ru1 C1 C2 C3 -54.9(4) .
C6 C1 C2 Ru1 52.6(4) .
O1 C7 C8 O2 -57.7(8) .
C24 C25 C26 C21 0.8(11) .
C20 C19 C18 C17 0.7(10) .
C25 C26 C21 C22 -0.8(10) .
C25 C26 C21 P1 -175.2(5) .
C19 C18 C17 C16 0.3(11) .
C15 C16 C17 C18 -0.8(11) .
C18 C19 C20 C15 -1.3(8) .
C13 C12 C11 C10 -0.1(8) .
C9 C10 C11 C12 -0.1(8) .
C11 C10 C9 C14 0.2(8) .
C11 C10 C9 P1 -176.3(4) .
C17 C16 C15 C20 0.2(9) .
C17 C16 C15 P1 -177.8(5) .
C19 C20 C15 C16 0.9(8) .
C19 C20 C15 P1 179.0(4) .
C10 C9 C14 C13 -0.1(7) .
P1 C9 C14 C13 176.4(4) .
C24 C23 C22 C21 -0.8(12) .
C26 C21 C22 C23 0.8(10) .
P1 C21 C22 C23 175.5(6) .
C22 C23 C24 C25 0.8(12) .
C26 C25 C24 C23 -0.7(12) .
C11 C12 C13 C14 0.2(8) .
C9 C14 C13 C12 -0.1(7) .
C5 C4 O1 C7 178.0(5) .
C3 C4 O1 C7 4.6(9) .
Ru1 C4 O1 C7 92.2(7) .
C8 C7 O1 C4 176.1(5) .
C27 C28 O3 C29 175.3(10) .
C30 C29 O3 C28 -166.3(12) .
C26 C21 P1 C15 -119.6(5) .
C22 C21 P1 C15 65.9(5) .
C26 C21 P1 C9 -11.3(6) .
C22 C21 P1 C9 174.2(5) .
C26 C21 P1 Ru1 114.2(5) .
C22 C21 P1 Ru1 -60.3(6) .
C16 C15 P1 C21 -0.7(5) .
C20 C15 P1 C21 -178.8(4) .
C16 C15 P1 C9 -109.2(5) .
C20 C15 P1 C9 72.8(4) .
C16 C15 P1 Ru1 121.7(4) .
C20 C15 P1 Ru1 -56.3(4) .
C10 C9 P1 C21 96.3(4) .
C14 C9 P1 C21 -80.2(4) .
C10 C9 P1 C15 -155.0(4) .
C14 C9 P1 C15 28.5(4) .
C10 C9 P1 Ru1 -25.8(4) .
C14 C9 P1 Ru1 157.8(3) .
C1 C2 Ru1 C3 -132.4(5) .
C3 C2 Ru1 C6 103.3(3) .
C1 C2 Ru1 C6 -29.0(3) .
C3 C2 Ru1 C1 132.4(5) .
C3 C2 Ru1 C5 66.1(3) .
C1 C2 Ru1 C5 -66.2(3) .
C3 C2 Ru1 C4 31.5(3) .
C1 C2 Ru1 C4 -100.9(4) .
C3 C2 Ru1 P1 -128.1(3) .
C1 C2 Ru1 P1 99.5(3) .
C3 C2 Ru1 Cl2 -41.4(3) .
C1 C2 Ru1 Cl2 -173.7(3) .
C3 C2 Ru1 Cl1 145.1(3) .
C1 C2 Ru1 Cl1 12.7(5) .
C4 C3 Ru1 C2 127.7(4) .
C2 C3 Ru1 C6 -65.8(3) .
C4 C3 Ru1 C6 61.9(3) .
C2 C3 Ru1 C1 -29.3(3) .
C4 C3 Ru1 C1 98.4(3) .
C2 C3 Ru1 C5 -102.3(3) .
C4 C3 Ru1 C5 25.5(3) .
C2 C3 Ru1 C4 -127.7(4) .
C2 C3 Ru1 P1 59.2(3) .
C4 C3 Ru1 P1 -173.0(2) .
C2 C3 Ru1 Cl2 145.6(3) .
C4 C3 Ru1 Cl2 -86.7(3) .
C2 C3 Ru1 Cl1 -118.0(4) .
C4 C3 Ru1 Cl1 9.7(6) .
C1 C6 Ru1 C2 29.8(3) .
C5 C6 Ru1 C2 -101.5(3) .
C1 C6 Ru1 C3 67.1(3) .
C5 C6 Ru1 C3 -64.2(3) .
C5 C6 Ru1 C1 -131.3(4) .
C1 C6 Ru1 C5 131.3(4) .
C1 C6 Ru1 C4 103.0(3) .
C5 C6 Ru1 C4 -28.3(3) .
C1 C6 Ru1 P1 -45.1(4) .
C5 C6 Ru1 P1 -176.4(2) .
C1 C6 Ru1 Cl2 142.8(3) .
C5 C6 Ru1 Cl2 11.5(4) .
C1 C6 Ru1 Cl1 -129.0(3) .
C5 C6 Ru1 Cl1 99.6(2) .
C6 C1 Ru1 C2 -131.8(5) .
C6 C1 Ru1 C3 -102.6(4) .
C2 C1 Ru1 C3 29.2(3) .
C2 C1 Ru1 C6 131.8(5) .
C6 C1 Ru1 C5 -29.7(3) .
C2 C1 Ru1 C5 102.1(4) .
C6 C1 Ru1 C4 -64.9(3) .
C2 C1 Ru1 C4 66.8(4) .
C6 C1 Ru1 P1 144.7(3) .
C2 C1 Ru1 P1 -83.6(3) .
C6 C1 Ru1 Cl2 -116.9(4) .
C2 C1 Ru1 Cl2 14.9(6) .
C6 C1 Ru1 Cl1 55.5(3) .
C2 C1 Ru1 Cl1 -172.7(3) .
C4 C5 Ru1 C2 -64.4(3) .
C6 C5 Ru1 C2 67.3(3) .
C4 C5 Ru1 C3 -26.7(3) .
C6 C5 Ru1 C3 104.9(3) .
C4 C5 Ru1 C6 -131.7(4) .
C4 C5 Ru1 C1 -102.2(3) .
C6 C5 Ru1 C1 29.4(3) .
C6 C5 Ru1 C4 131.7(4) .
C4 C5 Ru1 P1 -121.7(4) .
C6 C5 Ru1 P1 9.9(6) .
C4 C5 Ru1 Cl2 54.9(3) .
C6 C5 Ru1 Cl2 -173.4(2) .
C4 C5 Ru1 Cl1 147.8(3) .
C6 C5 Ru1 Cl1 -80.6(3) .
O1 C4 Ru1 C2 -148.3(6) .
C5 C4 Ru1 C2 104.9(3) .
C3 C4 Ru1 C2 -32.0(3) .
O1 C4 Ru1 C3 -116.3(6) .
C5 C4 Ru1 C3 136.9(4) .
O1 C4 Ru1 C6 136.7(6) .
C5 C4 Ru1 C6 29.9(3) .
C3 C4 Ru1 C6 -107.0(3) .
O1 C4 Ru1 C1 173.5(5) .
C5 C4 Ru1 C1 66.6(3) .
C3 C4 Ru1 C1 -70.2(3) .
O1 C4 Ru1 C5 106.8(6) .
C3 C4 Ru1 C5 -136.9(4) .
O1 C4 Ru1 P1 -103.3(5) .
C5 C4 Ru1 P1 149.9(2) .
C3 C4 Ru1 P1 13.0(4) .
O1 C4 Ru1 Cl2 -23.2(5) .
C5 C4 Ru1 Cl2 -130.0(3) .
C3 C4 Ru1 Cl2 93.1(3) .
O1 C4 Ru1 Cl1 67.7(5) .
C5 C4 Ru1 Cl1 -39.1(3) .
C3 C4 Ru1 Cl1 -176.0(2) .
C21 P1 Ru1 C2 -45.2(3) .
C15 P1 Ru1 C2 -164.1(2) .
C9 P1 Ru1 C2 73.1(2) .
C21 P1 Ru1 C3 -77.0(2) .
C15 P1 Ru1 C3 164.0(2) .
C9 P1 Ru1 C3 41.3(2) .
C21 P1 Ru1 C6 18.0(3) .
C15 P1 Ru1 C6 -101.0(2) .
C9 P1 Ru1 C6 136.3(2) .
C21 P1 Ru1 C1 -7.4(2) .
C15 P1 Ru1 C1 -126.4(2) .
C9 P1 Ru1 C1 110.9(2) .
C21 P1 Ru1 C5 10.6(5) .
C15 P1 Ru1 C5 -108.4(4) .
C9 P1 Ru1 C5 128.9(4) .
C21 P1 Ru1 C4 -85.5(3) .
C15 P1 Ru1 C4 155.5(3) .
C9 P1 Ru1 C4 32.8(3) .
C21 P1 Ru1 Cl2 -166.3(2) .
C15 P1 Ru1 Cl2 74.75(18) .
C9 P1 Ru1 Cl2 -47.96(17) .
C21 P1 Ru1 Cl1 102.1(2) .
C15 P1 Ru1 Cl1 -16.92(18) .
C9 P1 Ru1 Cl1 -139.62(17) .
Ru1 Cl1 Ru1 C2 -111.6(3) 2_556
Ru1 Cl1 Ru1 C3 -22.4(4) 2_556
Ru1 Cl1 Ru1 C6 -73.59(14) 2_556
Ru1 Cl1 Ru1 C1 -103.31(16) 2_556
Ru1 Cl1 Ru1 C5 -36.85(13) 2_556
Ru1 Cl1 Ru1 C4 -15.45(14) 2_556
Ru1 Cl1 Ru1 P1 160.12(3) 2_556
Ru1 Cl1 Ru1 Cl2 73.92(3) 2_556
